data_2235822
loop_
_publ_author_name
'Pawar, Sunayna'
'Govender, Thavendran'
'Kruger, Hendrik G.'
'Maguire, Glenn E. M.'

_publ_section_title
;
 (<i>S</i>)-4-<i>tert</i>-Butyl-2-(1,2,3,4-tetrahydroisoquinolin-3-yl)-1,3-thiazole
;
_journal_coeditor_code GW2121
_journal_issue 8
_journal_name_full 'Acta Crystallographica Section E'
_journal_page_first o2487
_journal_paper_doi 10.1107/S160053681203173X
_journal_volume 68
_journal_year 2012
_chemical_formula_iupac 'C16 H20 N2 S'
_chemical_formula_moiety 'C16 H20 N2 S'
_chemical_formula_sum 'C16 H20 N2 S'
_chemical_formula_weight 272.40
_chemical_name_systematic
;
(<i>S</i>)-4-<i>tert</i>-Butyl-2-(1,2,3,4-tetrahydroisoquinolin-3-yl)-
1,3-thiazole
;
_space_group_IT_number 4
_symmetry_cell_setting monoclinic
_symmetry_space_group_name_Hall 'P 2yb'
_symmetry_space_group_name_H-M 'P 1 21 1'
_atom_sites_solution_hydrogens geom
_atom_sites_solution_primary direct
_atom_sites_solution_secondary difmap
_audit_creation_method SHELXL-97
_cell_angle_alpha 90.00
_cell_angle_beta 102.0760(10)
_cell_angle_gamma 90.00
_cell_formula_units_Z 8
_cell_length_a 10.0534(9)
_cell_length_b 13.0076(12)
_cell_length_c 23.808(2)
_cell_measurement_reflns_used 39811
_cell_measurement_temperature 173(2)
_cell_measurement_theta_max 28.39
_cell_measurement_theta_min 1.57
_cell_volume 3044.5(5)
_computing_cell_refinement 'SAINT (Bruker, 2006)'
_computing_data_collection 'SAINT (Bruker, 2006)'
_computing_data_reduction 'SAINT (Bruker, 2006)'
_computing_molecular_graphics 'OLEX2 (Dolomanov <i>et al.</i>, 2009)'
_computing_publication_material 'SHELXL97 (Sheldrick, 2008)'
_computing_structure_refinement 'SHELXL97 (Sheldrick, 2008)'
_computing_structure_solution 'SHELXS97 (Sheldrick, 2008)'
_diffrn_ambient_temperature 173(2)
_diffrn_measured_fraction_theta_full 0.994
_diffrn_measured_fraction_theta_max 0.994
_diffrn_measurement_device_type 'Bruker Kappa DUO APEXII'
_diffrn_measurement_method '0.5\% \f scans and \w scans'
_diffrn_radiation_monochromator graphite
_diffrn_radiation_source 'fine-focus sealed tube'
_diffrn_radiation_type MoK\a
_diffrn_radiation_wavelength 0.71073
_diffrn_reflns_av_R_equivalents 0.0348
_diffrn_reflns_av_sigmaI/netI 0.0459
_diffrn_reflns_limit_h_max 13
_diffrn_reflns_limit_h_min -13
_diffrn_reflns_limit_k_max 17
_diffrn_reflns_limit_k_min -17
_diffrn_reflns_limit_l_max 31
_diffrn_reflns_limit_l_min -31
_diffrn_reflns_number 39811
_diffrn_reflns_theta_full 28.39
_diffrn_reflns_theta_max 28.39
_diffrn_reflns_theta_min 1.57
_diffrn_standards_decay_% 0
_exptl_absorpt_coefficient_mu 0.202
_exptl_absorpt_correction_T_max 0.9840
_exptl_absorpt_correction_T_min 0.9646
_exptl_absorpt_correction_type multi-scan
_exptl_absorpt_process_details '(SADABS; Bruker, 2006)'
_exptl_crystal_colour colourless
_exptl_crystal_density_diffrn 1.189
_exptl_crystal_description block
_exptl_crystal_F_000 1168
_exptl_crystal_size_max 0.18
_exptl_crystal_size_mid 0.16
_exptl_crystal_size_min 0.08
_refine_diff_density_max 0.989
_refine_diff_density_min -0.764
_refine_ls_abs_structure_details 'Flack (1983), <b>7172 Friedel pairs</b>'
_refine_ls_abs_structure_Flack 0.04(13)
_refine_ls_extinction_coef 0
_refine_ls_extinction_method none
_refine_ls_goodness_of_fit_ref 1.036
_refine_ls_hydrogen_treatment mixed
_refine_ls_matrix_type full
_refine_ls_number_parameters 710
_refine_ls_number_reflns 15130
_refine_ls_number_restraints 5
_refine_ls_restrained_S_all 1.036
_refine_ls_R_factor_all 0.1100
_refine_ls_R_factor_gt 0.0918
_refine_ls_shift/su_max 0.001
_refine_ls_shift/su_mean 0.000
_refine_ls_structure_factor_coef Fsqd
_refine_ls_weighting_details 'calc w=1/[\s^2^(Fo^2^)+(0.1930P)^2^+3.4647P] where P=(Fo^2^+2Fc^2^)/3'
_refine_ls_weighting_scheme calc
_refine_ls_wR_factor_gt 0.2818
_refine_ls_wR_factor_ref 0.2993
_reflns_number_gt 12021
_reflns_number_total 15130
_reflns_threshold_expression I>2sigma(I)
_cod_data_source_file gw2121.cif
_cod_data_source_block I
_cod_original_sg_symbol_H-M 'P 21'
_cod_database_code 2235822
_cod_database_fobs_code 2235822

loop_
_symmetry_equiv_pos_as_xyz
'x, y, z'
'-x, y+1/2, -z'

loop_
_atom_site_type_symbol
_atom_site_label
_atom_site_fract_x
_atom_site_fract_y
_atom_site_fract_z
_atom_site_U_iso_or_equiv
_atom_site_adp_type
_atom_site_calc_flag
_atom_site_refinement_flags
_atom_site_occupancy
_atom_site_symmetry_multiplicity
S S1A 0.09853(14) 0.61309(11) 0.11586(7) 0.0419(3) Uani d . 1 1
N N1A 0.3267(5) 0.6150(4) 0.2152(2) 0.0378(10) Uani d D 1 1
H H1A 0.264(6) 0.604(7) 0.240(3) 0.057 Uiso d D 1 1
N N2A 0.1638(5) 0.4234(3) 0.11006(19) 0.0329(9) Uani d . 1 1
C C1A 0.4608(7) 0.6376(5) 0.2515(3) 0.0489(15) Uani d . 1 1
H H1A1 0.4494 0.6893 0.2806 0.059 Uiso calc R 1 1
H H1A2 0.5193 0.6683 0.2273 0.059 Uiso calc R 1 1
C C2A 0.5322(6) 0.5450(5) 0.2818(2) 0.0422(13) Uani d . 1 1
C C3A 0.6510(7) 0.5576(7) 0.3254(3) 0.0562(18) Uani d . 1 1
H H3A 0.6837 0.6248 0.3361 0.067 Uiso calc R 1 1
C C4A 0.7189(8) 0.4742(8) 0.3521(3) 0.068(2) Uani d . 1 1
H H4A 0.7985 0.4846 0.3810 0.082 Uiso calc R 1 1
C C5A 0.6754(7) 0.3759(7) 0.3382(3) 0.0571(18) Uani d . 1 1
H H5A 0.7231 0.3191 0.3580 0.068 Uiso calc R 1 1
C C6A 0.5607(6) 0.3594(5) 0.2949(3) 0.0449(14) Uani d . 1 1
H H6A 0.5309 0.2914 0.2845 0.054 Uiso calc R 1 1
C C7A 0.4889(6) 0.4442(5) 0.2665(2) 0.0367(11) Uani d . 1 1
C C8A 0.3660(5) 0.4250(4) 0.2192(2) 0.0333(10) Uani d . 1 1
H H8A1 0.2868 0.4079 0.2360 0.040 Uiso calc R 1 1
H H8A2 0.3837 0.3661 0.1954 0.040 Uiso calc R 1 1
C C9A 0.3349(5) 0.5207(4) 0.1816(2) 0.0280(9) Uani d . 1 1
H H9A 0.4107 0.5299 0.1608 0.034 Uiso calc R 1 1
C C10A 0.2059(5) 0.5086(4) 0.1376(2) 0.0278(9) Uani d . 1 1
C C11A -0.0054(6) 0.5346(5) 0.0667(3) 0.0424(13) Uani d . 1 1
H H11A -0.0869 0.5561 0.0415 0.051 Uiso calc R 1 1
C C12A 0.0464(5) 0.4374(4) 0.0691(2) 0.0351(11) Uani d . 1 1
C C13A -0.0077(5) 0.3479(5) 0.0315(3) 0.0403(12) Uani d . 1 1
C C14A -0.0372(8) 0.2563(6) 0.0695(3) 0.0591(18) Uani d . 1 1
H H14A 0.0414 0.2457 0.1011 0.089 Uiso calc R 1 1
H H14B -0.0538 0.1938 0.0461 0.089 Uiso calc R 1 1
H H14C -0.1176 0.2721 0.0852 0.089 Uiso calc R 1 1
C C15A 0.1035(7) 0.3142(6) 0.0002(3) 0.0547(17) Uani d . 1 1
H H15A 0.1256 0.3713 -0.0231 0.082 Uiso calc R 1 1
H H15B 0.0710 0.2555 -0.0248 0.082 Uiso calc R 1 1
H H15C 0.1850 0.2941 0.0284 0.082 Uiso calc R 1 1
C C16A -0.1361(8) 0.3772(8) -0.0118(4) 0.072(2) Uani d . 1 1
H H16A -0.2015 0.4085 0.0084 0.107 Uiso calc R 1 1
H H16B -0.1762 0.3156 -0.0322 0.107 Uiso calc R 1 1
H H16C -0.1132 0.4266 -0.0394 0.107 Uiso calc R 1 1
S S1B 0.60664(15) 0.34925(11) 0.11989(6) 0.0400(3) Uani d . 1 1
N N1B 0.8906(6) 0.3639(4) 0.2019(2) 0.0462(12) Uani d D 1 1
H H1B 0.940(7) 0.380(7) 0.171(3) 0.069 Uiso d D 1 1
N N2B 0.6586(5) 0.5416(4) 0.1216(2) 0.0374(10) Uani d . 1 1
C C1B 0.9826(6) 0.3481(5) 0.2572(3) 0.0439(13) Uani d . 1 1
H H1B1 1.0552 0.3000 0.2519 0.053 Uiso calc R 1 1
H H1B2 0.9313 0.3148 0.2835 0.053 Uiso calc R 1 1
C C2B 1.0472(6) 0.4433(5) 0.2851(2) 0.0364(11) Uani d . 1 1
C C3B 1.1645(7) 0.4370(6) 0.3293(3) 0.0519(16) Uani d . 1 1
H H3B 1.2013 0.3716 0.3418 0.062 Uiso calc R 1 1
C C4B 1.2274(7) 0.5265(8) 0.3551(3) 0.062(2) Uani d . 1 1
H H4B 1.3074 0.5220 0.3844 0.074 Uiso calc R 1 1
C C5B 1.1729(8) 0.6196(7) 0.3377(3) 0.0611(19) Uani d . 1 1
H H5B 1.2160 0.6799 0.3553 0.073 Uiso calc R 1 1
C C6B 1.0559(7) 0.6296(5) 0.2950(3) 0.0478(14) Uani d . 1 1
H H6B 1.0185 0.6955 0.2841 0.057 Uiso calc R 1 1
C C7B 0.9939(5) 0.5401(4) 0.2681(2) 0.0343(11) Uani d . 1 1
C C8B 0.8711(6) 0.5515(4) 0.2204(2) 0.0374(11) Uani d . 1 1
H H8B1 0.8994 0.5803 0.1862 0.045 Uiso calc R 1 1
H H8B2 0.8071 0.6006 0.2323 0.045 Uiso calc R 1 1
C C9B 0.7984(6) 0.4497(4) 0.2043(3) 0.0390(12) Uani d . 1 1
H H9B 0.7481 0.4333 0.2352 0.047 Uiso calc R 1 1
C C10B 0.6936(5) 0.4573(4) 0.1491(2) 0.0346(11) Uani d . 1 1
C C11B 0.5115(6) 0.4238(5) 0.0688(3) 0.0420(12) Uani d . 1 1
H H11B 0.4397 0.3987 0.0395 0.050 Uiso calc R 1 1
C C12B 0.5500(5) 0.5239(4) 0.0745(2) 0.0313(10) Uani d . 1 1
C C13B 0.4973(5) 0.6145(5) 0.0360(3) 0.0401(12) Uani d . 1 1
C C14B 0.6112(7) 0.6504(6) 0.0065(3) 0.0520(17) Uani d . 1 1
H H14D 0.5775 0.7064 -0.0203 0.078 Uiso calc R 1 1
H H14E 0.6402 0.5929 -0.0147 0.078 Uiso calc R 1 1
H H14F 0.6886 0.6748 0.0355 0.078 Uiso calc R 1 1
C C15B 0.3705(7) 0.5821(7) -0.0092(4) 0.064(2) Uani d . 1 1
H H15D 0.2956 0.5670 0.0101 0.097 Uiso calc R 1 1
H H15E 0.3917 0.5207 -0.0295 0.097 Uiso calc R 1 1
H H15F 0.3439 0.6382 -0.0367 0.097 Uiso calc R 1 1
C C16B 0.4602(7) 0.7032(5) 0.0722(3) 0.0516(16) Uani d . 1 1
H H16D 0.4428 0.7654 0.0485 0.077 Uiso calc R 1 1
H H16E 0.5356 0.7158 0.1049 0.077 Uiso calc R 1 1
H H16F 0.3783 0.6852 0.0863 0.077 Uiso calc R 1 1
S S1C 0.49001(18) 1.13218(11) 0.37976(7) 0.0457(4) Uani d . 1 1
N N1C 0.6940(6) 1.1111(4) 0.2993(2) 0.0506(13) Uani d D 1 1
H H1C 0.746(8) 1.109(8) 0.3381(15) 0.076 Uiso d D 1 1
N N2C 0.5430(5) 0.9411(4) 0.3832(2) 0.0380(10) Uani d . 1 1
C C1C 0.7239(7) 1.1284(5) 0.2438(3) 0.0494(15) Uani d . 1 1
H H1C1 0.7998 1.1783 0.2479 0.059 Uiso calc R 1 1
H H1C2 0.6434 1.1604 0.2188 0.059 Uiso calc R 1 1
C C2C 0.7620(6) 1.0332(5) 0.2141(3) 0.0415(12) Uani d . 1 1
C C3C 0.8347(7) 1.0409(8) 0.1699(3) 0.060(2) Uani d . 1 1
H H3C 0.8608 1.1064 0.1582 0.072 Uiso calc R 1 1
C C4C 0.8679(8) 0.9533(8) 0.1435(3) 0.066(2) Uani d . 1 1
H H4C 0.9169 0.9583 0.1135 0.079 Uiso calc R 1 1
C C5C 0.8294(8) 0.8560(8) 0.1607(3) 0.064(2) Uani d . 1 1
H H5C 0.8532 0.7956 0.1427 0.077 Uiso calc R 1 1
C C6C 0.7578(7) 0.8487(6) 0.2034(3) 0.0528(15) Uani d . 1 1
H H6C 0.7305 0.7830 0.2144 0.063 Uiso calc R 1 1
C C7C 0.7244(6) 0.9369(5) 0.2312(2) 0.0385(12) Uani d . 1 1
C C8C 0.6495(6) 0.9268(5) 0.2803(2) 0.0382(12) Uani d . 1 1
H H8C1 0.5715 0.8795 0.2686 0.046 Uiso calc R 1 1
H H8C2 0.7116 0.8963 0.3140 0.046 Uiso calc R 1 1
C C9C 0.5986(6) 1.0286(5) 0.2972(3) 0.0412(12) Uani d . 1 1
H H9C 0.5175 1.0469 0.2667 0.049 Uiso calc R 1 1
C C10C 0.5504(5) 1.0230(4) 0.3527(3) 0.0366(11) Uani d . 1 1
C C11C 0.4493(6) 1.0600(5) 0.4341(3) 0.0406(12) Uani d . 1 1
H H11C 0.4064 1.0862 0.4631 0.049 Uiso calc R 1 1
C C12C 0.4867(5) 0.9611(4) 0.4301(2) 0.0344(11) Uani d . 1 1
C C13C 0.4733(6) 0.8751(5) 0.4722(3) 0.0422(13) Uani d . 1 1
C C14C 0.4029(8) 0.7853(6) 0.4391(4) 0.0607(19) Uani d . 1 1
H H14G 0.3969 0.7287 0.4656 0.091 Uiso calc R 1 1
H H14H 0.4548 0.7629 0.4108 0.091 Uiso calc R 1 1
H H14I 0.3112 0.8057 0.4194 0.091 Uiso calc R 1 1
C C15C 0.6172(7) 0.8470(6) 0.5036(3) 0.0574(18) Uani d . 1 1
H H15G 0.6126 0.7973 0.5341 0.086 Uiso calc R 1 1
H H15H 0.6646 0.9090 0.5204 0.086 Uiso calc R 1 1
H H15I 0.6666 0.8165 0.4763 0.086 Uiso calc R 1 1
C C16C 0.3907(9) 0.9113(7) 0.5163(3) 0.065(2) Uani d . 1 1
H H16G 0.3037 0.9399 0.4960 0.098 Uiso calc R 1 1
H H16H 0.4421 0.9642 0.5410 0.098 Uiso calc R 1 1
H H16I 0.3739 0.8528 0.5398 0.098 Uiso calc R 1 1
S S1D 0.98789(17) 0.88108(13) 0.38079(7) 0.0479(4) Uani d . 1 1
N N1D 1.1117(5) 0.8850(4) 0.2825(2) 0.0367(9) Uani d D 1 1
H H1D 1.023(4) 0.882(6) 0.257(2) 0.055 Uiso d D 1 1
N N2D 1.0684(5) 1.0679(4) 0.3918(2) 0.0388(10) Uani d . 1 1
C C1D 1.2058(7) 0.8614(5) 0.2455(3) 0.0449(14) Uani d . 1 1
H H1D1 1.1619 0.8113 0.2161 0.054 Uiso calc R 1 1
H H1D2 1.2871 0.8277 0.2690 0.054 Uiso calc R 1 1
C C2D 1.2522(5) 0.9536(4) 0.2152(2) 0.0353(11) Uani d . 1 1
C C3D 1.3220(7) 0.9387(6) 0.1714(3) 0.0480(14) Uani d . 1 1
H H3D 1.3418 0.8708 0.1609 0.058 Uiso calc R 1 1
C C4D 1.3641(8) 1.0233(7) 0.1421(3) 0.0600(19) Uani d . 1 1
H H4D 1.4127 1.0127 0.1124 0.072 Uiso calc R 1 1
C C5D 1.3343(7) 1.1189(7) 0.1569(3) 0.0601(19) Uani d . 1 1
H H5D 1.3612 1.1762 0.1371 0.072 Uiso calc R 1 1
C C6D 1.2647(6) 1.1354(5) 0.2008(3) 0.0419(12) Uani d . 1 1
H H6D 1.2439 1.2035 0.2105 0.050 Uiso calc R 1 1
C C7D 1.2251(5) 1.0524(4) 0.2309(2) 0.0329(10) Uani d . 1 1
C C8D 1.1525(5) 1.0723(4) 0.2792(2) 0.0319(10) Uani d . 1 1
H H8D1 1.0565 1.0908 0.2632 0.038 Uiso calc R 1 1
H H8D2 1.1961 1.1305 0.3029 0.038 Uiso calc R 1 1
C C9D 1.1581(5) 0.9752(4) 0.3170(2) 0.0303(10) Uani d . 1 1
H H9D 1.2551 0.9635 0.3366 0.036 Uiso calc R 1 1
C C10D 1.0758(5) 0.9858(4) 0.3624(2) 0.0323(10) Uani d . 1 1
C C11D 0.9375(6) 0.9549(6) 0.4329(3) 0.0507(16) Uani d . 1 1
H H11D 0.8815 0.9317 0.4579 0.061 Uiso calc R 1 1
C C12D 0.9900(6) 1.0518(5) 0.4328(2) 0.0390(12) Uani d . 1 1
C C13D 0.9748(6) 1.1356(6) 0.4738(2) 0.0447(14) Uani d . 1 1
C C14D 0.9180(17) 1.2287(8) 0.4417(4) 0.124(6) Uani d . 1 1
H H14J 0.8767 1.2729 0.4667 0.186 Uiso calc R 1 1
H H14K 0.8488 1.2085 0.4081 0.186 Uiso calc R 1 1
H H14L 0.9911 1.2663 0.4291 0.186 Uiso calc R 1 1
C C15D 1.1122(8) 1.1564(7) 0.5130(4) 0.065(2) Uani d . 1 1
H H15J 1.1432 1.0946 0.5354 0.098 Uiso calc R 1 1
H H15K 1.1036 1.2132 0.5390 0.098 Uiso calc R 1 1
H H15L 1.1783 1.1748 0.4897 0.098 Uiso calc R 1 1
C C16D 0.8815(11) 1.1057(10) 0.5137(5) 0.094(4) Uani d . 1 1
H H16J 0.7938 1.0826 0.4910 0.141 Uiso calc R 1 1
H H16K 0.8671 1.1654 0.5369 0.141 Uiso calc R 1 1
H H16L 0.9232 1.0500 0.5391 0.141 Uiso calc R 1 1

loop_
_atom_site_aniso_label
_atom_site_aniso_U_11
_atom_site_aniso_U_22
_atom_site_aniso_U_33
_atom_site_aniso_U_12
_atom_site_aniso_U_13
_atom_site_aniso_U_23
S1A 0.0386(7) 0.0278(6) 0.0569(8) 0.0050(5) 0.0043(6) -0.0021(6)
N1A 0.037(2) 0.029(2) 0.045(2) -0.0051(18) 0.0034(18) -0.012(2)
N2A 0.039(2) 0.0227(19) 0.034(2) 0.0043(16) 0.0005(17) -0.0028(16)
C1A 0.048(3) 0.033(3) 0.059(4) -0.004(2) -0.003(3) -0.016(3)
C2A 0.033(3) 0.056(4) 0.035(3) -0.007(2) 0.002(2) -0.015(3)
C3A 0.048(3) 0.076(5) 0.040(3) -0.003(3) -0.002(3) -0.023(3)
C4A 0.055(4) 0.099(7) 0.043(4) 0.001(4) -0.005(3) -0.012(4)
C5A 0.051(4) 0.076(5) 0.041(3) 0.015(4) 0.002(3) 0.009(3)
C6A 0.046(3) 0.050(4) 0.038(3) 0.006(3) 0.005(2) 0.005(3)
C7A 0.037(3) 0.041(3) 0.033(3) 0.005(2) 0.011(2) 0.006(2)
C8A 0.032(2) 0.030(2) 0.038(3) -0.0001(19) 0.006(2) -0.001(2)
C9A 0.027(2) 0.024(2) 0.034(2) -0.0040(16) 0.0069(18) -0.0049(18)
C10A 0.026(2) 0.025(2) 0.033(2) 0.0010(17) 0.0089(18) -0.0025(18)
C11A 0.030(3) 0.045(3) 0.045(3) 0.000(2) -0.007(2) -0.007(3)
C12A 0.032(2) 0.037(3) 0.038(3) -0.007(2) 0.011(2) -0.005(2)
C13A 0.029(2) 0.041(3) 0.046(3) -0.003(2) -0.003(2) -0.009(3)
C14A 0.066(4) 0.055(4) 0.060(4) -0.020(3) 0.022(3) -0.013(3)
C15A 0.047(3) 0.068(5) 0.051(4) -0.008(3) 0.015(3) -0.021(3)
C16A 0.047(4) 0.076(6) 0.076(5) -0.005(4) -0.022(4) -0.010(4)
S1B 0.0400(7) 0.0309(6) 0.0465(8) -0.0035(5) 0.0027(6) 0.0004(6)
N1B 0.046(3) 0.039(3) 0.048(3) 0.009(2) -0.004(2) -0.005(2)
N2B 0.029(2) 0.033(2) 0.044(2) 0.0066(18) -0.0050(18) 0.002(2)
C1B 0.043(3) 0.031(3) 0.051(3) 0.007(2) -0.004(2) 0.006(2)
C2B 0.035(3) 0.042(3) 0.033(3) 0.000(2) 0.008(2) -0.004(2)
C3B 0.048(3) 0.064(4) 0.037(3) 0.005(3) -0.006(3) 0.005(3)
C4B 0.048(4) 0.104(7) 0.029(3) -0.009(4) -0.003(3) -0.006(4)
C5B 0.066(4) 0.075(5) 0.038(3) -0.024(4) 0.000(3) -0.017(3)
C6B 0.055(3) 0.044(3) 0.042(3) -0.017(3) 0.006(3) -0.009(3)
C7B 0.035(3) 0.034(3) 0.033(3) -0.006(2) 0.004(2) -0.001(2)
C8B 0.042(3) 0.033(3) 0.036(3) 0.001(2) 0.003(2) 0.002(2)
C9B 0.040(3) 0.032(3) 0.043(3) 0.001(2) 0.001(2) -0.002(2)
C10B 0.035(3) 0.028(2) 0.039(3) -0.003(2) 0.004(2) 0.001(2)
C11B 0.037(3) 0.041(3) 0.044(3) 0.002(2) 0.001(2) -0.002(2)
C12B 0.022(2) 0.039(3) 0.031(2) -0.0030(18) 0.0011(17) 0.002(2)
C13B 0.031(2) 0.044(3) 0.045(3) 0.002(2) 0.010(2) 0.009(3)
C14B 0.048(3) 0.061(4) 0.050(4) 0.002(3) 0.015(3) 0.026(3)
C15B 0.044(4) 0.064(5) 0.074(5) 0.002(3) -0.015(3) 0.017(4)
C16B 0.045(3) 0.042(3) 0.066(4) 0.017(3) 0.008(3) 0.016(3)
S1C 0.0636(9) 0.0291(7) 0.0477(8) 0.0017(6) 0.0190(7) 0.0010(6)
N1C 0.059(3) 0.042(3) 0.052(3) -0.017(3) 0.015(2) -0.007(2)
N2C 0.037(2) 0.028(2) 0.053(3) -0.0032(18) 0.019(2) -0.002(2)
C1C 0.065(4) 0.035(3) 0.053(3) -0.013(3) 0.024(3) 0.000(3)
C2C 0.043(3) 0.045(3) 0.036(3) -0.005(2) 0.008(2) 0.000(2)
C3C 0.048(4) 0.090(6) 0.043(3) -0.017(4) 0.010(3) 0.009(4)
C4C 0.056(4) 0.112(7) 0.031(3) -0.015(4) 0.016(3) -0.008(4)
C5C 0.061(4) 0.081(6) 0.053(4) 0.004(4) 0.017(3) -0.019(4)
C6C 0.054(4) 0.055(4) 0.046(3) 0.000(3) 0.005(3) -0.009(3)
C7C 0.036(3) 0.045(3) 0.032(3) -0.009(2) 0.001(2) 0.002(2)
C8C 0.037(3) 0.038(3) 0.040(3) -0.005(2) 0.010(2) -0.001(2)
C9C 0.045(3) 0.031(3) 0.048(3) 0.000(2) 0.013(2) 0.000(2)
C10C 0.034(3) 0.029(3) 0.048(3) -0.0045(19) 0.013(2) -0.008(2)
C11C 0.048(3) 0.038(3) 0.041(3) -0.004(2) 0.019(2) -0.003(2)
C12C 0.029(2) 0.038(3) 0.035(3) -0.003(2) 0.0045(19) 0.002(2)
C13C 0.042(3) 0.043(3) 0.044(3) 0.000(2) 0.014(2) 0.010(3)
C14C 0.066(4) 0.053(4) 0.070(5) -0.015(3) 0.029(4) 0.006(4)
C15C 0.046(3) 0.053(4) 0.071(5) 0.001(3) 0.008(3) 0.023(4)
C16C 0.071(5) 0.082(6) 0.051(4) 0.006(4) 0.033(4) 0.011(4)
S1D 0.0509(8) 0.0453(8) 0.0521(9) -0.0110(7) 0.0211(7) -0.0024(7)
N1D 0.046(2) 0.024(2) 0.043(2) 0.0009(18) 0.016(2) -0.0039(18)
N2D 0.042(2) 0.039(3) 0.040(2) 0.0067(19) 0.018(2) -0.002(2)
C1D 0.062(4) 0.033(3) 0.044(3) 0.002(2) 0.021(3) -0.004(2)
C2D 0.034(2) 0.032(3) 0.039(3) 0.001(2) 0.006(2) -0.001(2)
C3D 0.054(3) 0.047(3) 0.044(3) 0.002(3) 0.011(3) -0.007(3)
C4D 0.070(5) 0.076(5) 0.040(3) -0.012(4) 0.026(3) -0.002(3)
C5D 0.052(4) 0.082(5) 0.048(4) -0.014(4) 0.015(3) 0.020(4)
C6D 0.044(3) 0.036(3) 0.045(3) -0.004(2) 0.007(2) 0.006(2)
C7D 0.030(2) 0.037(3) 0.032(2) -0.0058(19) 0.0069(19) 0.001(2)
C8D 0.038(3) 0.027(2) 0.030(2) -0.0027(19) 0.006(2) -0.0019(19)
C9D 0.028(2) 0.033(2) 0.031(2) 0.0029(18) 0.0077(18) 0.0021(19)
C10D 0.033(2) 0.037(3) 0.028(2) -0.0022(19) 0.0070(19) 0.001(2)
C11D 0.033(3) 0.068(5) 0.052(4) -0.013(3) 0.012(2) -0.002(3)
C12D 0.032(2) 0.050(3) 0.037(3) 0.002(2) 0.010(2) -0.006(2)
C13D 0.039(3) 0.060(4) 0.037(3) 0.010(3) 0.013(2) -0.007(3)
C14D 0.221(15) 0.068(6) 0.070(6) 0.094(9) 0.000(7) -0.006(5)
C15D 0.061(4) 0.059(4) 0.070(5) 0.007(3) 0.002(4) -0.028(4)
C16D 0.084(6) 0.106(8) 0.111(8) -0.029(6) 0.064(6) -0.045(7)

loop_
_atom_type_symbol
_atom_type_description
_atom_type_scat_dispersion_real
_atom_type_scat_dispersion_imag
_atom_type_scat_source
C C 0.0033 0.0016 'International Tables Vol C Tables 4.2.6.8 and 6.1.1.4'
H H 0.0000 0.0000 'International Tables Vol C Tables 4.2.6.8 and 6.1.1.4'
N N 0.0061 0.0033 'International Tables Vol C Tables 4.2.6.8 and 6.1.1.4'
S S 0.1246 0.1234 'International Tables Vol C Tables 4.2.6.8 and 6.1.1.4'

loop_
_geom_angle_atom_site_label_1
_geom_angle_atom_site_label_2
_geom_angle_atom_site_label_3
_geom_angle
C11A S1A C10A 89.4(3)
C1A N1A C9A 109.7(4)
C1A N1A H1A 108(4)
C9A N1A H1A 109(5)
C10A N2A C12A 112.5(4)
N1A C1A C2A 114.1(5)
N1A C1A H1A1 108.7
C2A C1A H1A1 108.7
N1A C1A H1A2 108.7
C2A C1A H1A2 108.7
H1A1 C1A H1A2 107.6
C7A C2A C3A 117.8(6)
C7A C2A C1A 122.0(5)
C3A C2A C1A 120.1(6)
C4A C3A C2A 120.7(7)
C4A C3A H3A 119.6
C2A C3A H3A 119.6
C3A C4A C5A 121.7(7)
C3A C4A H4A 119.1
C5A C4A H4A 119.1
C4A C5A C6A 119.7(7)
C4A C5A H5A 120.2
C6A C5A H5A 120.2
C5A C6A C7A 119.7(7)
C5A C6A H6A 120.1
C7A C6A H6A 120.1
C2A C7A C6A 120.3(5)
C2A C7A C8A 120.6(5)
C6A C7A C8A 119.0(5)
C7A C8A C9A 109.7(4)
C7A C8A H8A1 109.7
C9A C8A H8A1 109.7
C7A C8A H8A2 109.7
C9A C8A H8A2 109.7
H8A1 C8A H8A2 108.2
N1A C9A C10A 109.2(4)
N1A C9A C8A 112.9(4)
C10A C9A C8A 111.4(4)
N1A C9A H9A 107.7
C10A C9A H9A 107.7
C8A C9A H9A 107.7
N2A C10A C9A 125.5(4)
N2A C10A S1A 113.2(4)
C9A C10A S1A 121.2(4)
C12A C11A S1A 110.3(4)
C12A C11A H11A 124.9
S1A C11A H11A 124.9
C11A C12A N2A 114.6(5)
C11A C12A C13A 127.3(5)
N2A C12A C13A 118.1(5)
C12A C13A C16A 111.1(6)
C12A C13A C15A 107.6(5)
C16A C13A C15A 110.2(6)
C12A C13A C14A 109.5(5)
C16A C13A C14A 110.3(6)
C15A C13A C14A 108.1(6)
C13A C14A H14A 109.5
C13A C14A H14B 109.5
H14A C14A H14B 109.5
C13A C14A H14C 109.5
H14A C14A H14C 109.5
H14B C14A H14C 109.5
C13A C15A H15A 109.5
C13A C15A H15B 109.5
H15A C15A H15B 109.5
C13A C15A H15C 109.5
H15A C15A H15C 109.5
H15B C15A H15C 109.5
C13A C16A H16A 109.5
C13A C16A H16B 109.5
H16A C16A H16B 109.5
C13A C16A H16C 109.5
H16A C16A H16C 109.5
H16B C16A H16C 109.5
C11B S1B C10B 89.2(3)
C1B N1B C9B 111.2(5)
C1B N1B H1B 112(5)
C9B N1B H1B 107(5)
C10B N2B C12B 110.4(5)
N1B C1B C2B 114.9(5)
N1B C1B H1B1 108.5
C2B C1B H1B1 108.5
N1B C1B H1B2 108.5
C2B C1B H1B2 108.5
H1B1 C1B H1B2 107.5
C7B C2B C3B 118.7(6)
C7B C2B C1B 121.1(5)
C3B C2B C1B 120.2(6)
C4B C3B C2B 120.5(7)
C4B C3B H3B 119.7
C2B C3B H3B 119.7
C5B C4B C3B 119.4(6)
C5B C4B H4B 120.3
C3B C4B H4B 120.3
C4B C5B C6B 122.1(7)
C4B C5B H5B 118.9
C6B C5B H5B 118.9
C5B C6B C7B 118.7(7)
C5B C6B H6B 120.6
C7B C6B H6B 120.6
C2B C7B C6B 120.5(5)
C2B C7B C8B 120.9(5)
C6B C7B C8B 118.6(5)
C7B C8B C9B 112.4(5)
C7B C8B H8B1 109.1
C9B C8B H8B1 109.1
C7B C8B H8B2 109.1
C9B C8B H8B2 109.1
H8B1 C8B H8B2 107.8
N1B C9B C10B 110.5(5)
N1B C9B C8B 113.5(5)
C10B C9B C8B 112.0(5)
N1B C9B H9B 106.8
C10B C9B H9B 106.8
C8B C9B H9B 106.8
N2B C10B C9B 124.5(5)
N2B C10B S1B 115.3(4)
C9B C10B S1B 120.1(4)
C12B C11B S1B 111.8(4)
C12B C11B H11B 124.1
S1B C11B H11B 124.1
C11B C12B N2B 113.2(5)
C11B C12B C13B 128.8(5)
N2B C12B C13B 117.9(5)
C12B C13B C16B 109.8(5)
C12B C13B C14B 108.3(5)
C16B C13B C14B 108.7(6)
C12B C13B C15B 110.0(5)
C16B C13B C15B 109.5(6)
C14B C13B C15B 110.5(6)
C13B C14B H14D 109.5
C13B C14B H14E 109.5
H14D C14B H14E 109.5
C13B C14B H14F 109.5
H14D C14B H14F 109.5
H14E C14B H14F 109.5
C13B C15B H15D 109.5
C13B C15B H15E 109.5
H15D C15B H15E 109.5
C13B C15B H15F 109.5
H15D C15B H15F 109.5
H15E C15B H15F 109.5
C13B C16B H16D 109.5
C13B C16B H16E 109.5
H16D C16B H16E 109.5
C13B C16B H16F 109.5
H16D C16B H16F 109.5
H16E C16B H16F 109.5
C11C S1C C10C 89.4(3)
C9C N1C C1C 110.7(5)
C9C N1C H1C 104(6)
C1C N1C H1C 136(5)
C10C N2C C12C 112.3(5)
N1C C1C C2C 115.1(5)
N1C C1C H1C1 108.5
C2C C1C H1C1 108.5
N1C C1C H1C2 108.5
C2C C1C H1C2 108.5
H1C1 C1C H1C2 107.5
C7C C2C C3C 119.9(7)
C7C C2C C1C 119.2(5)
C3C C2C C1C 120.9(6)
C4C C3C C2C 119.8(8)
C4C C3C H3C 120.1
C2C C3C H3C 120.1
C3C C4C C5C 120.2(6)
C3C C4C H4C 119.9
C5C C4C H4C 119.9
C6C C5C C4C 120.0(8)
C6C C5C H5C 120.0
C4C C5C H5C 120.0
C5C C6C C7C 120.7(7)
C5C C6C H6C 119.7
C7C C6C H6C 119.7
C2C C7C C6C 119.4(6)
C2C C7C C8C 120.7(6)
C6C C7C C8C 119.9(6)
C9C C8C C7C 112.3(5)
C9C C8C H8C1 109.1
C7C C8C H8C1 109.1
C9C C8C H8C2 109.1
C7C C8C H8C2 109.1
H8C1 C8C H8C2 107.9
N1C C9C C10C 110.1(5)
N1C C9C C8C 113.9(5)
C10C C9C C8C 112.5(5)
N1C C9C H9C 106.6
C10C C9C H9C 106.6
C8C C9C H9C 106.6
N2C C10C C9C 126.8(5)
N2C C10C S1C 113.5(4)
C9C C10C S1C 119.6(4)
C12C C11C S1C 110.8(4)
C12C C11C H11C 124.6
S1C C11C H11C 124.6
C11C C12C N2C 113.9(5)
C11C C12C C13C 126.0(5)
N2C C12C C13C 120.1(5)
C14C C13C C12C 108.8(5)
C14C C13C C15C 111.3(6)
C12C C13C C15C 106.9(5)
C14C C13C C16C 109.5(6)
C12C C13C C16C 110.9(6)
C15C C13C C16C 109.3(6)
C13C C14C H14G 109.5
C13C C14C H14H 109.5
H14G C14C H14H 109.5
C13C C14C H14I 109.5
H14G C14C H14I 109.5
H14H C14C H14I 109.5
C13C C15C H15G 109.5
C13C C15C H15H 109.5
H15G C15C H15H 109.5
C13C C15C H15I 109.5
H15G C15C H15I 109.5
H15H C15C H15I 109.5
C13C C16C H16G 109.5
C13C C16C H16H 109.5
H16G C16C H16H 109.5
C13C C16C H16I 109.5
H16G C16C H16I 109.5
H16H C16C H16I 109.5
C11D S1D C10D 89.1(3)
C9D N1D C1D 109.9(4)
C9D N1D H1D 122(5)
C1D N1D H1D 104(4)
C10D N2D C12D 111.1(5)
N1D C1D C2D 115.0(5)
N1D C1D H1D1 108.5
C2D C1D H1D1 108.5
N1D C1D H1D2 108.5
C2D C1D H1D2 108.5
H1D1 C1D H1D2 107.5
C7D C2D C3D 119.6(5)
C7D C2D C1D 120.5(5)
C3D C2D C1D 120.0(5)
C2D C3D C4D 120.9(6)
C2D C3D H3D 119.6
C4D C3D H3D 119.6
C5D C4D C3D 119.0(6)
C5D C4D H4D 120.5
C3D C4D H4D 120.5
C4D C5D C6D 120.9(7)
C4D C5D H5D 119.5
C6D C5D H5D 119.5
C5D C6D C7D 120.6(6)
C5D C6D H6D 119.7
C7D C6D H6D 119.7
C2D C7D C6D 119.0(5)
C2D C7D C8D 121.3(5)
C6D C7D C8D 119.6(5)
C7D C8D C9D 109.8(4)
C7D C8D H8D1 109.7
C9D C8D H8D1 109.7
C7D C8D H8D2 109.7
C9D C8D H8D2 109.7
H8D1 C8D H8D2 108.2
N1D C9D C10D 108.8(4)
N1D C9D C8D 111.3(4)
C10D C9D C8D 112.7(4)
N1D C9D H9D 108.0
C10D C9D H9D 108.0
C8D C9D H9D 108.0
N2D C10D C9D 124.9(5)
N2D C10D S1D 115.2(4)
C9D C10D S1D 119.8(4)
C12D C11D S1D 109.9(5)
C12D C11D H11D 125.1
S1D C11D H11D 125.1
C11D C12D N2D 114.6(5)
C11D C12D C13D 125.4(6)
N2D C12D C13D 119.9(5)
C14D C13D C12D 110.0(6)
C14D C13D C16D 108.1(9)
C12D C13D C16D 112.6(7)
C14D C13D C15D 111.9(9)
C12D C13D C15D 109.1(5)
C16D C13D C15D 105.2(6)
C13D C14D H14J 109.5
C13D C14D H14K 109.5
H14J C14D H14K 109.5
C13D C14D H14L 109.5
H14J C14D H14L 109.5
H14K C14D H14L 109.5
C13D C15D H15J 109.5
C13D C15D H15K 109.5
H15J C15D H15K 109.5
C13D C15D H15L 109.5
H15J C15D H15L 109.5
H15K C15D H15L 109.5
C13D C16D H16J 109.5
C13D C16D H16K 109.5
H16J C16D H16K 109.5
C13D C16D H16L 109.5
H16J C16D H16L 109.5
H16K C16D H16L 109.5

loop_
_geom_bond_atom_site_label_1
_geom_bond_atom_site_label_2
_geom_bond_distance
S1A C11A 1.731(6)
S1A C10A 1.745(5)
N1A C1A 1.470(7)
N1A C9A 1.476(6)
N1A H1A 0.97(2)
N2A C10A 1.312(6)
N2A C12A 1.376(7)
C1A C2A 1.507(9)
C1A H1A1 0.9900
C1A H1A2 0.9900
C2A C7A 1.405(9)
C2A C3A 1.418(8)
C3A C4A 1.366(12)
C3A H3A 0.9500
C4A C5A 1.369(13)
C4A H4A 0.9500
C5A C6A 1.394(9)
C5A H5A 0.9500
C6A C7A 1.411(8)
C6A H6A 0.9500
C7A C8A 1.508(7)
C8A C9A 1.526(7)
C8A H8A1 0.9900
C8A H8A2 0.9900
C9A C10A 1.495(7)
C9A H9A 1.0000
C11A C12A 1.364(9)
C11A H11A 0.9500
C12A C13A 1.500(8)
C13A C16A 1.521(9)
C13A C15A 1.531(9)
C13A C14A 1.562(10)
C14A H14A 0.9800
C14A H14B 0.9800
C14A H14C 0.9800
C15A H15A 0.9800
C15A H15B 0.9800
C15A H15C 0.9800
C16A H16A 0.9800
C16A H16B 0.9800
C16A H16C 0.9800
S1B C11B 1.688(6)
S1B C10B 1.723(5)
N1B C1B 1.457(7)
N1B C9B 1.460(7)
N1B H1B 0.99(2)
N2B C10B 1.288(7)
N2B C12B 1.410(6)
C1B C2B 1.489(8)
C1B H1B1 0.9900
C1B H1B2 0.9900
C2B C7B 1.395(8)
C2B C3B 1.408(8)
C3B C4B 1.404(12)
C3B H3B 0.9500
C4B C5B 1.358(13)
C4B H4B 0.9500
C5B C6B 1.391(10)
C5B H5B 0.9500
C6B C7B 1.409(8)
C6B H6B 0.9500
C7B C8B 1.500(7)
C8B C9B 1.522(8)
C8B H8B1 0.9900
C8B H8B2 0.9900
C9B C10B 1.505(7)
C9B H9B 1.0000
C11B C12B 1.358(8)
C11B H11B 0.9500
C12B C13B 1.519(8)
C13B C16B 1.533(9)
C13B C14B 1.536(8)
C13B C15B 1.544(9)
C14B H14D 0.9800
C14B H14E 0.9800
C14B H14F 0.9800
C15B H15D 0.9800
C15B H15E 0.9800
C15B H15F 0.9800
C16B H16D 0.9800
C16B H16E 0.9800
C16B H16F 0.9800
S1C C11C 1.715(6)
S1C C10C 1.722(6)
N1C C9C 1.433(8)
N1C C1C 1.434(8)
N1C H1C 0.96(2)
N2C C10C 1.301(8)
N2C C12C 1.377(7)
C1C C2C 1.515(9)
C1C H1C1 0.9900
C1C H1C2 0.9900
C2C C7C 1.394(8)
C2C C3C 1.404(9)
C3C C4C 1.376(13)
C3C H3C 0.9500
C4C C5C 1.409(14)
C4C H4C 0.9500
C5C C6C 1.366(10)
C5C H5C 0.9500
C6C C7C 1.400(9)
C6C H6C 0.9500
C7C C8C 1.522(8)
C8C C9C 1.506(8)
C8C H8C1 0.9900
C8C H8C2 0.9900
C9C C10C 1.500(8)
C9C H9C 1.0000
C11C C12C 1.349(8)
C11C H11C 0.9500
C12C C13C 1.527(8)
C13C C14C 1.501(10)
C13C C15C 1.527(9)
C13C C16C 1.540(9)
C14C H14G 0.9800
C14C H14H 0.9800
C14C H14I 0.9800
C15C H15G 0.9800
C15C H15H 0.9800
C15C H15I 0.9800
C16C H16G 0.9800
C16C H16H 0.9800
C16C H16I 0.9800
S1D C11D 1.726(7)
S1D C10D 1.729(6)
N1D C9D 1.451(7)
N1D C1D 1.454(7)
N1D H1D 0.97(2)
N2D C10D 1.287(7)
N2D C12D 1.392(7)
C1D C2D 1.523(8)
C1D H1D1 0.9900
C1D H1D2 0.9900
C2D C7D 1.382(8)
C2D C3D 1.387(8)
C3D C4D 1.414(11)
C3D H3D 0.9500
C4D C5D 1.344(13)
C4D H4D 0.9500
C5D C6D 1.392(9)
C5D H5D 0.9500
C6D C7D 1.398(8)
C6D H6D 0.9500
C7D C8D 1.507(7)
C8D C9D 1.544(7)
C8D H8D1 0.9900
C8D H8D2 0.9900
C9D C10D 1.501(7)
C9D H9D 1.0000
C11D C12D 1.366(10)
C11D H11D 0.9500
C12D C13D 1.493(8)
C13D C14D 1.480(11)
C13D C16D 1.520(10)
C13D C15D 1.521(10)
C14D H14J 0.9800
C14D H14K 0.9800
C14D H14L 0.9800
C15D H15J 0.9800
C15D H15K 0.9800
C15D H15L 0.9800
C16D H16J 0.9800
C16D H16K 0.9800
C16D H16L 0.9800

loop_
_geom_torsion_atom_site_label_1
_geom_torsion_atom_site_label_2
_geom_torsion_atom_site_label_3
_geom_torsion_atom_site_label_4
_geom_torsion
C9A N1A C1A C2A -44.2(7)
N1A C1A C2A C7A 13.9(9)
N1A C1A C2A C3A -169.5(6)
C7A C2A C3A C4A -1.3(10)
C1A C2A C3A C4A -178.1(7)
C2A C3A C4A C5A -0.3(13)
C3A C4A C5A C6A 1.5(13)
C4A C5A C6A C7A -1.2(11)
C3A C2A C7A C6A 1.5(9)
C1A C2A C7A C6A 178.3(6)
C3A C2A C7A C8A -178.0(5)
C1A C2A C7A C8A -1.3(8)
C5A C6A C7A C2A -0.3(9)
C5A C6A C7A C8A 179.2(5)
C2A C7A C8A C9A 19.0(7)
C6A C7A C8A C9A -160.6(5)
C1A N1A C9A C10A -170.1(5)
C1A N1A C9A C8A 65.3(6)
C7A C8A C9A N1A -51.2(6)
C7A C8A C9A C10A -174.5(4)
C12A N2A C10A C9A -175.5(5)
C12A N2A C10A S1A 1.8(6)
N1A C9A C10A N2A -162.6(5)
C8A C9A C10A N2A -37.2(7)
N1A C9A C10A S1A 20.4(6)
C8A C9A C10A S1A 145.7(4)
C11A S1A C10A N2A -0.6(4)
C11A S1A C10A C9A 176.8(4)
C10A S1A C11A C12A -0.7(5)
S1A C11A C12A N2A 1.8(7)
S1A C11A C12A C13A -176.1(5)
C10A N2A C12A C11A -2.4(7)
C10A N2A C12A C13A 175.8(5)
C11A C12A C13A C16A -1.2(9)
N2A C12A C13A C16A -179.1(6)
C11A C12A C13A C15A 119.5(7)
N2A C12A C13A C15A -58.4(7)
C11A C12A C13A C14A -123.3(7)
N2A C12A C13A C14A 58.8(7)
C9B N1B C1B C2B -46.4(8)
N1B C1B C2B C7B 17.8(8)
N1B C1B C2B C3B -161.9(6)
C7B C2B C3B C4B -0.9(9)
C1B C2B C3B C4B 178.8(6)
C2B C3B C4B C5B 1.1(11)
C3B C4B C5B C6B 0.0(12)
C4B C5B C6B C7B -1.4(11)
C3B C2B C7B C6B -0.4(8)
C1B C2B C7B C6B 179.9(6)
C3B C2B C7B C8B 178.6(5)
C1B C2B C7B C8B -1.2(8)
C5B C6B C7B C2B 1.5(9)
C5B C6B C7B C8B -177.5(6)
C2B C7B C8B C9B 13.0(8)
C6B C7B C8B C9B -168.0(5)
C1B N1B C9B C10B -173.3(5)
C1B N1B C9B C8B 59.8(7)
C7B C8B C9B N1B -42.3(7)
C7B C8B C9B C10B -168.3(5)
C12B N2B C10B C9B -174.8(5)
C12B N2B C10B S1B 2.9(6)
N1B C9B C10B N2B -134.5(6)
C8B C9B C10B N2B -6.8(8)
N1B C9B C10B S1B 48.0(6)
C8B C9B C10B S1B 175.6(4)
C11B S1B C10B N2B -2.6(5)
C11B S1B C10B C9B 175.1(5)
C10B S1B C11B C12B 1.5(5)
S1B C11B C12B N2B -0.3(7)
S1B C11B C12B C13B 176.0(4)
C10B N2B C12B C11B -1.6(7)
C10B N2B C12B C13B -178.4(5)
C11B C12B C13B C16B 129.8(6)
N2B C12B C13B C16B -54.0(6)
C11B C12B C13B C14B -111.6(7)
N2B C12B C13B C14B 64.5(7)
C11B C12B C13B C15B 9.2(9)
N2B C12B C13B C15B -174.6(6)
C9C N1C C1C C2C -49.9(8)
N1C C1C C2C C7C 20.6(9)
N1C C1C C2C C3C -159.2(6)
C7C C2C C3C C4C 0.3(10)
C1C C2C C3C C4C -179.9(7)
C2C C3C C4C C5C -0.1(11)
C3C C4C C5C C6C 0.6(12)
C4C C5C C6C C7C -1.3(11)
C3C C2C C7C C6C -0.9(9)
C1C C2C C7C C6C 179.2(6)
C3C C2C C7C C8C 178.0(6)
C1C C2C C7C C8C -1.8(9)
C5C C6C C7C C2C 1.5(10)
C5C C6C C7C C8C -177.5(6)
C2C C7C C8C C9C 12.1(8)
C6C C7C C8C C9C -169.0(6)
C1C N1C C9C C10C -170.5(6)
C1C N1C C9C C8C 62.1(8)
C7C C8C C9C N1C -42.2(7)
C7C C8C C9C C10C -168.4(5)
C12C N2C C10C C9C -176.4(5)
C12C N2C C10C S1C 0.7(6)
N1C C9C C10C N2C -132.1(6)
C8C C9C C10C N2C -3.8(9)
N1C C9C C10C S1C 51.0(7)
C8C C9C C10C S1C 179.2(4)
C11C S1C C10C N2C -1.6(5)
C11C S1C C10C C9C 175.7(5)
C10C S1C C11C C12C 2.1(5)
S1C C11C C12C N2C -2.2(7)
S1C C11C C12C C13C 177.0(4)
C10C N2C C12C C11C 1.0(7)
C10C N2C C12C C13C -178.2(5)
C11C C12C C13C C14C 129.0(7)
N2C C12C C13C C14C -51.9(7)
C11C C12C C13C C15C -110.6(7)
N2C C12C C13C C15C 68.5(7)
C11C C12C C13C C16C 8.5(9)
N2C C12C C13C C16C -172.4(6)
C9D N1D C1D C2D -44.6(7)
N1D C1D C2D C7D 11.4(8)
N1D C1D C2D C3D -168.6(6)
C7D C2D C3D C4D -1.0(10)
C1D C2D C3D C4D 179.0(6)
C2D C3D C4D C5D -0.6(12)
C3D C4D C5D C6D 0.8(12)
C4D C5D C6D C7D 0.6(11)
C3D C2D C7D C6D 2.3(8)
C1D C2D C7D C6D -177.7(5)
C3D C2D C7D C8D -178.5(5)
C1D C2D C7D C8D 1.5(8)
C5D C6D C7D C2D -2.1(9)
C5D C6D C7D C8D 178.7(6)
C2D C7D C8D C9D 17.9(7)
C6D C7D C8D C9D -163.0(5)
C1D N1D C9D C10D -169.1(4)
C1D N1D C9D C8D 66.2(6)
C7D C8D C9D N1D -51.7(6)
C7D C8D C9D C10D -174.3(4)
C12D N2D C10D C9D -176.7(5)
C12D N2D C10D S1D 0.5(6)
N1D C9D C10D N2D -163.7(5)
C8D C9D C10D N2D -39.7(7)
N1D C9D C10D S1D 19.3(6)
C8D C9D C10D S1D 143.2(4)
C11D S1D C10D N2D -0.2(5)
C11D S1D C10D C9D 177.1(4)
C10D S1D C11D C12D -0.1(5)
S1D C11D C12D N2D 0.4(7)
S1D C11D C12D C13D -176.5(5)
C10D N2D C12D C11D -0.6(7)
C10D N2D C12D C13D 176.6(5)
C11D C12D C13D C14D -126.0(10)
N2D C12D C13D C14D 57.2(10)
C11D C12D C13D C16D -5.4(10)
N2D C12D C13D C16D 177.8(7)
C11D C12D C13D C15D 110.9(8)
N2D C12D C13D C15D -65.9(8)

loop_
_cod_related_entry_id
_cod_related_entry_database
_cod_related_entry_code
1 ChemSpider 30657963
